data_1526894
loop_
_publ_author_name
'Verbaere, A.'
'Tournoux, M.'

_publ_section_title
;
 Contribution a l'etude des titanates de metaux monovalents. Etude
 structurale de Tl2 Ti4 O9
;
_journal_name_full 'Bulletin de la Societe Chimique de France (Vol=Year)'
_journal_page_first 1237
_journal_page_last 1241
_journal_volume 1973
_journal_year 1973
_chemical_formula_sum 'O9 Ti4 Tl2'
_chemical_name_systematic 'Tl2 Ti4 O9'
_space_group_IT_number 12
_symmetry_space_group_name_Hall '-C 2y'
_symmetry_space_group_name_H-M 'C 1 2/m 1'
_cell_angle_alpha 90
_cell_angle_beta 106.8
_cell_angle_gamma 90
_cell_formula_units_Z 4
_cell_length_a 18.98
_cell_length_b 3.776
_cell_length_c 12.05
_cell_volume 826.746
_citation_journal_id_ASTM BSCFAS
_cod_data_source_file Verbaere_BSCFAS_1973_682.cif
_cod_data_source_block O9Ti4Tl2
_cod_original_cell_volume 826.7461
_cod_database_code 1526894

loop_
_symmetry_equiv_pos_as_xyz
x,y,z
-x,y,-z
-x,-y,-z
x,-y,z
x+1/2,y+1/2,z
-x+1/2,y+1/2,-z
-x+1/2,-y+1/2,-z
x+1/2,-y+1/2,z

loop_
_atom_site_label
_atom_site_type_symbol
_atom_site_fract_x
_atom_site_fract_y
_atom_site_fract_z
_atom_site_occupancy
_atom_site_U_iso_or_equiv
O5 O-2 0.9125 0 0.3195 1 0.0
Ti1 Ti+4 0.2462 0 0.1671 1 0.0
O7 O-2 0.1255 0 0.4605 1 0.0
O3 O-2 0.3433 0 0.1405 1 0.0
O9 O-2 0.186 0 0.0316 1 0.0
Ti4 Ti+4 0.2043 0 0.3973 1 0.0
O8 O-2 0.1652 0 0.2425 1 0.0
O6 O-2 0.961 0 0.122 1 0.0
Tl1 Tl+1 0.58295 0 0.0888 1 0.0
Ti2 Ti+4 0.8355 0 0.3762 1 0.0
O4 O-2 0.7332 0 0.429 1 0.0
Tl2 Tl+1 0.516 0 0.3312 1 0.0
Ti3 Ti+4 0.8728 0 0.138 1 0.0
O1 O-2 0.7705 0 0.199 1 0.0
O2 O-2 0.3037 0 0.351 1 0.0
